data_1528265
loop_
_publ_author_name
'le Fur, Y.'
'Aleonard, S.'

_publ_section_title
;
 Etude d'orthofluoroberyllates Me(I)2 Me(II)2 (Be F4)3 de structure
 Langbeinite
;
_journal_name_full 'Materials Research Bulletin'
_journal_page_first 601
_journal_page_last 616
_journal_volume 4
_journal_year 1969
_chemical_formula_sum 'Be3 Cd2 F12 Rb2'
_chemical_name_systematic 'Rb2 Cd2 (Be F4)3'
_space_group_IT_number 198
_symmetry_space_group_name_Hall 'P 2ac 2ab 3'
_symmetry_space_group_name_H-M 'P 21 3'
_cell_angle_alpha 90
_cell_angle_beta 90
_cell_angle_gamma 90
_cell_formula_units_Z 4
_cell_length_a 10.385
_cell_length_b 10.385
_cell_length_c 10.385
_cell_volume 1120.004
_citation_journal_id_ASTM MRBUAC
_cod_data_source_file leFur_MRBUAC_1969_1283.cif
_cod_data_source_block Be3Cd2F12Rb2
_cod_database_code 1528265

loop_
_symmetry_equiv_pos_as_xyz
x,y,z
-x+1/2,-y,z+1/2
x+1/2,-y+1/2,-z
-x,y+1/2,-z+1/2
z,x,y
-z+1/2,-x,y+1/2
z+1/2,-x+1/2,-y
-z,x+1/2,-y+1/2
y,z,x
y+1/2,-z+1/2,-x
-y,z+1/2,-x+1/2
-y+1/2,-z,x+1/2

loop_
_atom_site_label
_atom_site_type_symbol
_atom_site_fract_x
_atom_site_fract_y
_atom_site_fract_z
_atom_site_occupancy
_atom_site_U_iso_or_equiv
F3 F-1 0.571 0.339 0.254 1 0.0
Rb1 Rb+1 0.068 0.068 0.068 1 0.0
Be1 Be+2 0.625 0.467 0.268 1 0.0
Cd2 Cd+2 0.842 0.842 0.842 1 0.0
Rb2 Rb+1 0.296 0.296 0.296 1 0.0
F2 F-1 0.755 0.479 0.191 1 0.0
F1 F-1 0.664 0.494 0.414 1 0.0
F4 F-1 0.529 0.558 0.215 1 0.0
Cd1 Cd+2 0.577 0.577 0.577 1 0.0
